data_7058126
loop_
_publ_author_name
'Vedernikov, Artem I.'
'Lobova, Natalia A.'
'Kuzmina, Lyudmila G.'
'Fomina, Marina V.'
'Strelenko, Yuri A.'
'Howard, Judith A. K.'
'Gromov, Sergey P.'

_publ_section_title
;
 Self-assembly of cucurbiturils and cyclodextrins to supramolecular
 millstones with naphthalene derivatives capable of translocations in the
 host cavities
;
_journal_name_full 'New Journal of Chemistry'
_journal_paper_doi 10.1039/C8NJ04685A
_journal_year 2019
_chemical_formula_moiety 'C19 H20 N, I'
_chemical_formula_sum 'C19 H20 I N'
_chemical_formula_weight 389.26
_chemical_name_systematic
;
1-butyl-4-(2-naphthyl)pyridinium iodide
;
_space_group_crystal_system monoclinic
_space_group_IT_number 15
_space_group_name_Hall '-C 2yc'
_space_group_name_H-M_alt 'C 1 2/c 1'
_symmetry_space_group_name_Hall '-C 2yc'
_symmetry_space_group_name_H-M 'C 1 2/c 1'
_atom_sites_solution_hydrogens geom
_audit_creation_method SHELXL-2014/7
_audit_update_record
;
2018-09-13 deposited with the CCDC.
2019-01-23 downloaded from the CCDC.
;
_cell_angle_alpha 90
_cell_angle_beta 98.826(4)
_cell_angle_gamma 90
_cell_formula_units_Z 8
_cell_length_a 15.871(6)
_cell_length_b 15.739(8)
_cell_length_c 15.215(6)
_cell_measurement_reflns_used 2513
_cell_measurement_temperature 120(2)
_cell_measurement_theta_max 26.101
_cell_measurement_theta_min 2.395
_cell_volume 3756(3)
_computing_structure_refinement 'SHELXL-2014/7 (Sheldrick, 2014)'
_diffrn_ambient_temperature 120(2)
_diffrn_measured_fraction_theta_full 0.999
_diffrn_measured_fraction_theta_max 0.999
_diffrn_measurement_device_type 'Bruker SMART APEX II'
_diffrn_measurement_method /W
_diffrn_radiation_type MoK\a
_diffrn_radiation_wavelength 0.71073
_diffrn_reflns_av_R_equivalents 0.0760
_diffrn_reflns_av_unetI/netI 0.0803
_diffrn_reflns_Laue_measured_fraction_full 0.999
_diffrn_reflns_Laue_measured_fraction_max 0.999
_diffrn_reflns_limit_h_max 20
_diffrn_reflns_limit_h_min -20
_diffrn_reflns_limit_k_max 20
_diffrn_reflns_limit_k_min -20
_diffrn_reflns_limit_l_max 19
_diffrn_reflns_limit_l_min -19
_diffrn_reflns_number 17490
_diffrn_reflns_point_group_measured_fraction_full 0.999
_diffrn_reflns_point_group_measured_fraction_max 0.999
_diffrn_reflns_theta_full 25.242
_diffrn_reflns_theta_max 26.999
_diffrn_reflns_theta_min 1.833
_exptl_absorpt_coefficient_mu 1.700
_exptl_absorpt_correction_T_max 0.8760
_exptl_absorpt_correction_T_min 0.7495
_exptl_absorpt_correction_type multi-scan
_exptl_absorpt_process_details SADABS
_exptl_crystal_colour yellow
_exptl_crystal_density_diffrn 1.377
_exptl_crystal_description block
_exptl_crystal_F_000 1552
_exptl_crystal_recrystallization_method 'Re-crystallisation from solvent: water'
_exptl_crystal_size_max 0.180
_exptl_crystal_size_mid 0.120
_exptl_crystal_size_min 0.080
_refine_diff_density_max 1.417
_refine_diff_density_min -0.935
_refine_diff_density_rms 0.126
_refine_ls_extinction_method none
_refine_ls_goodness_of_fit_ref 1.085
_refine_ls_hydrogen_treatment constr
_refine_ls_matrix_type full
_refine_ls_number_parameters 446
_refine_ls_number_reflns 4103
_refine_ls_number_restraints 384
_refine_ls_restrained_S_all 1.043
_refine_ls_R_factor_all 0.2212
_refine_ls_R_factor_gt 0.1318
_refine_ls_shift/su_max 0.000
_refine_ls_shift/su_mean 0.000
_refine_ls_structure_factor_coef Fsqd
_refine_ls_weighting_details 'w=1/[\s^2^(Fo^2^)+(0.2000P)^2^+35.0000P] where P=(Fo^2^+2Fc^2^)/3'
_refine_ls_weighting_scheme calc
_refine_ls_wR_factor_gt 0.3853
_refine_ls_wR_factor_ref 0.4247
_reflns_Friedel_coverage 0.000
_reflns_number_gt 1889
_reflns_number_total 4103
_reflns_threshold_expression 'I > 2\s(I)'
_cod_data_source_file c8nj04685a2.cif
_cod_data_source_block cc
_cod_database_code 7058126
_shelx_shelxl_version_number 2014/7
_shelx_space_group_comment
;
The symmetry employed for this shelxl refinement is uniquely defined
by the following loop, which should always be used as a source of
symmetry information in preference to the above space-group names.
They are only intended as comments.
;
_shelx_estimated_absorpt_t_min 0.749
_shelx_estimated_absorpt_t_max 0.876

loop_
_space_group_symop_operation_xyz
'x, y, z'
'-x, y, -z+1/2'
'x+1/2, y+1/2, z'
'-x+1/2, y+1/2, -z+1/2'
'-x, -y, -z'
'x, -y, z-1/2'
'-x+1/2, -y+1/2, -z'
'x+1/2, -y+1/2, z-1/2'

loop_
_atom_site_label
_atom_site_type_symbol
_atom_site_fract_x
_atom_site_fract_y
_atom_site_fract_z
_atom_site_U_iso_or_equiv
_atom_site_adp_type
_atom_site_occupancy
_atom_site_site_symmetry_order
_atom_site_calc_flag
_atom_site_refinement_flags_posn
_atom_site_refinement_flags_adp
_atom_site_refinement_flags_occupancy
_atom_site_disorder_assembly
_atom_site_disorder_group
I1 I 0.46008(11) 0.19187(13) -0.57248(14) 0.0893(7) Uani 0.5 1 d . . P A 1
I2 I 0.43439(14) 0.15582(14) -0.5035(2) 0.0954(9) Uani 0.42 1 d . . P B 2
I3 I 0.4812(14) 0.1489(14) -0.3410(17) 0.087(6) Uani 0.04 1 d . U P C 3
I4 I 0.448(2) -0.025(2) -0.375(2) 0.060(8) Uani 0.02 1 d . U P D 4
I5 I 0.480(2) -0.0251(17) -0.306(3) 0.055(7) Uani 0.02 1 d . U P E 5
N1 N 0.205(2) 0.2141(16) 0.2812(11) 0.040(15) Uani 0.3 1 d DG U P F 1
C1 C 0.2671(19) 0.165(2) 0.2497(15) 0.052(11) Uani 0.3 1 d G U P F 1
H1A H 0.3139 0.1438 0.2899 0.063 Uiso 0.3 1 calc R U P F 1
C2 C 0.2606(19) 0.148(2) 0.1593(17) 0.057(9) Uani 0.3 1 d G U P F 1
H2A H 0.3030 0.1147 0.1378 0.068 Uiso 0.3 1 calc R U P F 1
C3 C 0.1920(19) 0.1795(18) 0.1004(11) 0.053(9) Uani 0.3 1 d DG U P F 1
C4 C 0.1300(17) 0.228(2) 0.1319(17) 0.052(10) Uani 0.3 1 d G U P F 1
H4A H 0.0831 0.2497 0.0917 0.062 Uiso 0.3 1 calc R U P F 1
C5 C 0.137(2) 0.2455(18) 0.2223(19) 0.11(2) Uani 0.3 1 d G U P F 1
H5A H 0.0941 0.2788 0.2438 0.131 Uiso 0.3 1 calc R U P F 1
C6 C 0.2540(10) 0.1148(12) -0.0321(8) 0.054(10) Uani 0.3 1 d G U P F 1
H6A H 0.3018 0.0948 0.0079 0.065 Uiso 0.3 1 calc R U P F 1
C7 C 0.1895(11) 0.1594(11) 0.0000(8) 0.031(5) Uani 0.3 1 d DG U P F 1
C8 C 0.1197(11) 0.1887(12) -0.0585(10) 0.050(7) Uani 0.3 1 d G U P F 1
H8A H 0.0756 0.2191 -0.0366 0.060 Uiso 0.3 1 calc R U P F 1
C9 C 0.1144(10) 0.1735(13) -0.1492(10) 0.074(10) Uani 0.3 1 d G U P F 1
H9A H 0.0667 0.1936 -0.1892 0.089 Uiso 0.3 1 calc R U P F 1
C10 C 0.1789(9) 0.1290(10) -0.1813(8) 0.06(2) Uani 0.3 1 d G U P F 1
C15 C 0.2487(8) 0.0997(9) -0.1228(9) 0.043(7) Uani 0.3 1 d G U P F 1
C14 C 0.3133(10) 0.0552(12) -0.1549(13) 0.060(10) Uani 0.3 1 d G U P F 1
H14A H 0.3610 0.0351 -0.1149 0.072 Uiso 0.3 1 calc R U P F 1
C13 C 0.3080(13) 0.0400(14) -0.2456(13) 0.058(8) Uani 0.3 1 d G U P F 1
H13A H 0.3521 0.0096 -0.2676 0.070 Uiso 0.3 1 calc R U P F 1
C12 C 0.2381(15) 0.0694(15) -0.3042(10) 0.054(11) Uani 0.3 1 d G U P F 1
H12A H 0.2345 0.0590 -0.3661 0.065 Uiso 0.3 1 calc R U P F 1
C11 C 0.1736(13) 0.1139(15) -0.2720(8) 0.068(10) Uani 0.3 1 d G U P F 1
H11A H 0.1259 0.1339 -0.3120 0.082 Uiso 0.3 1 calc R U P F 1
C16 C 0.2084(16) 0.2286(13) 0.383(3) 0.066(7) Uani 0.55(6) 1 d D U P F 1
H16A H 0.2678 0.2401 0.4104 0.079 Uiso 0.55(6) 1 calc R U P F 1
H16B H 0.1731 0.2785 0.3926 0.079 Uiso 0.55(6) 1 calc R U P F 1
C17 C 0.1754(14) 0.1509(14) 0.424(2) 0.066(7) Uani 0.55(6) 1 d D U P F 1
H17A H 0.1741 0.1625 0.4876 0.079 Uiso 0.55(6) 1 calc R U P F 1
H17B H 0.2157 0.1035 0.4204 0.079 Uiso 0.55(6) 1 calc R U P F 1
C18 C 0.0876(15) 0.1233(15) 0.381(3) 0.071(8) Uani 0.55(6) 1 d D U P F 1
H18A H 0.0911 0.1008 0.3209 0.085 Uiso 0.55(6) 1 calc R U P F 1
H18B H 0.0496 0.1734 0.3740 0.085 Uiso 0.55(6) 1 calc R U P F 1
C19 C 0.049(2) 0.056(2) 0.433(3) 0.088(10) Uani 0.55(6) 1 d D U P F 1
H19A H -0.0029 0.0337 0.3975 0.132 Uiso 0.55(6) 1 calc R U P F 1
H19B H 0.0343 0.0814 0.4880 0.132 Uiso 0.55(6) 1 calc R U P F 1
H19C H 0.0899 0.0100 0.4486 0.132 Uiso 0.55(6) 1 calc R U P F 1
N1' N 0.2060(13) 0.2052(13) 0.2472(12) 0.047(6) Uani 0.40(2) 1 d DG U P F 2
C1' C 0.1436(11) 0.2298(12) 0.1775(15) 0.044(7) Uani 0.40(2) 1 d G U P F 2
H1'A H 0.0965 0.2629 0.1891 0.053 Uiso 0.40(2) 1 calc R U P F 2
C2' C 0.1501(11) 0.2058(13) 0.0909(13) 0.056(7) Uani 0.40(2) 1 d G U P F 2
H2'A H 0.1075 0.2226 0.0433 0.067 Uiso 0.40(2) 1 calc R U P F 2
C3' C 0.2191(13) 0.1573(14) 0.0740(12) 0.050(7) Uani 0.40(2) 1 d DG U P F 2
C4' C 0.2815(13) 0.1328(17) 0.1437(15) 0.091(12) Uani 0.40(2) 1 d G U P F 2
H4'A H 0.3286 0.0997 0.1322 0.109 Uiso 0.40(2) 1 calc R U P F 2
C5' C 0.2749(13) 0.1568(17) 0.2303(13) 0.071(11) Uani 0.40(2) 1 d G U P F 2
H5'A H 0.3175 0.1400 0.2780 0.086 Uiso 0.40(2) 1 calc R U P F 2
C6' C 0.1651(11) 0.1452(13) -0.0892(12) 0.085(10) Uani 0.40(2) 1 d G U P F 2
H6'A H 0.1147 0.1727 -0.0773 0.102 Uiso 0.40(2) 1 calc R U P F 2
C7' C 0.2307(13) 0.1277(13) -0.0200(11) 0.048(7) Uani 0.40(2) 1 d DG U P F 2
C8' C 0.3044(11) 0.0876(13) -0.0375(13) 0.074(9) Uani 0.40(2) 1 d G U P F 2
H8'A H 0.3492 0.0755 0.0098 0.089 Uiso 0.40(2) 1 calc R U P F 2
C9' C 0.3125(9) 0.0651(12) -0.1241(14) 0.064(9) Uani 0.40(2) 1 d G U P F 2
H9'A H 0.3629 0.0376 -0.1361 0.077 Uiso 0.40(2) 1 calc R U P F 2
C10' C 0.2469(9) 0.0826(8) -0.1933(12) 0.063(8) Uani 0.40(2) 1 d G U P F 2
C15' C 0.1732(9) 0.1227(9) -0.1759(11) 0.048(12) Uani 0.40(2) 1 d G U P F 2
C14' C 0.1076(11) 0.1403(14) -0.2450(12) 0.091(11) Uani 0.40(2) 1 d G U P F 2
H14B H 0.0573 0.1677 -0.2331 0.109 Uiso 0.40(2) 1 calc R U P F 2
C13' C 0.1157(13) 0.1178(15) -0.3317(12) 0.092(10) Uani 0.40(2) 1 d G U P F 2
H13B H 0.0709 0.1298 -0.3790 0.110 Uiso 0.40(2) 1 calc R U P F 2
C12' C 0.1894(14) 0.0777(13) -0.3492(12) 0.070(8) Uani 0.40(2) 1 d G U P F 2
H12B H 0.1949 0.0623 -0.4084 0.084 Uiso 0.40(2) 1 calc R U P F 2
C11' C 0.2550(11) 0.0601(12) -0.2800(13) 0.063(9) Uani 0.40(2) 1 d G U P F 2
H11B H 0.3054 0.0327 -0.2919 0.075 Uiso 0.40(2) 1 calc R U P F 2
C16' C 0.1975(16) 0.2224(14) 0.345(3) 0.051(8) Uani 0.45(6) 1 d D U P F 2
H16C H 0.2542 0.2364 0.3791 0.062 Uiso 0.45(6) 1 calc R U P F 2
H16D H 0.1595 0.2718 0.3489 0.062 Uiso 0.45(6) 1 calc R U P F 2
C17' C 0.1616(14) 0.1460(17) 0.387(3) 0.065(9) Uani 0.45(6) 1 d D U P F 2
H17C H 0.2012 0.0976 0.3851 0.078 Uiso 0.45(6) 1 calc R U P F 2
H17D H 0.1588 0.1586 0.4500 0.078 Uiso 0.45(6) 1 calc R U P F 2
C18' C 0.0741(14) 0.1197(15) 0.342(3) 0.054(8) Uani 0.45(6) 1 d D U P F 2
H18C H 0.0794 0.0939 0.2835 0.064 Uiso 0.45(6) 1 calc R U P F 2
H18D H 0.0382 0.1711 0.3303 0.064 Uiso 0.45(6) 1 calc R U P F 2
C19' C 0.0295(19) 0.0574(19) 0.395(3) 0.064(9) Uani 0.45(6) 1 d D U P F 2
H19D H -0.0193 0.0324 0.3560 0.096 Uiso 0.45(6) 1 calc R U P F 2
H19E H 0.0096 0.0870 0.4442 0.096 Uiso 0.45(6) 1 calc R U P F 2
H19F H 0.0694 0.0123 0.4179 0.096 Uiso 0.45(6) 1 calc R U P F 2
N1" N 0.2152(18) 0.2153(15) 0.2848(13) 0.06(2) Uani 0.30(2) 1 d DG U P F 3
C1" C 0.1487(14) 0.2314(15) 0.2161(17) 0.030(7) Uani 0.30(2) 1 d G U P F 3
H1"A H 0.0979 0.2576 0.2284 0.036 Uiso 0.30(2) 1 calc R U P F 3
C2" C 0.1566(15) 0.2091(17) 0.1293(15) 0.041(8) Uani 0.30(2) 1 d G U P F 3
H2"A H 0.1112 0.2201 0.0823 0.050 Uiso 0.30(2) 1 calc R U P F 3
C3" C 0.2310(19) 0.1707(18) 0.1113(14) 0.060(11) Uani 0.30(2) 1 d DG U P F 3
C4" C 0.2974(16) 0.1546(17) 0.1801(18) 0.057(10) Uani 0.30(2) 1 d G U P F 3
H4"A H 0.3483 0.1284 0.1677 0.069 Uiso 0.30(2) 1 calc R U P F 3
C5" C 0.2895(16) 0.1769(17) 0.2668(15) 0.049(9) Uani 0.30(2) 1 d G U P F 3
H5"A H 0.3350 0.1659 0.3138 0.058 Uiso 0.30(2) 1 calc R U P F 3
C6" C 0.1782(13) 0.1530(14) -0.0545(14) 0.050(9) Uani 0.30(2) 1 d G U P F 3
H6"A H 0.1286 0.1839 -0.0463 0.060 Uiso 0.30(2) 1 calc R U P F 3
C7" C 0.2397(14) 0.1340(14) 0.0181(13) 0.042(8) Uani 0.30(2) 1 d DG U P F 3
C8" C 0.3123(13) 0.0888(15) 0.0061(15) 0.060(9) Uani 0.30(2) 1 d G U P F 3
H8"A H 0.3542 0.0757 0.0558 0.073 Uiso 0.30(2) 1 calc R U P F 3
C9" C 0.3235(12) 0.0626(16) -0.0786(17) 0.080(13) Uani 0.30(2) 1 d G U P F 3
H9"A H 0.3731 0.0318 -0.0868 0.096 Uiso 0.30(2) 1 calc R U P F 3
C10" C 0.2620(12) 0.0817(12) -0.1513(14) 0.053(10) Uani 0.30(2) 1 d G U P F 3
C15" C 0.1894(12) 0.1269(12) -0.1393(13) 0.061(10) Uani 0.30(2) 1 d G U P F 3
C14" C 0.1280(15) 0.1460(19) -0.2119(15) 0.079(12) Uani 0.30(2) 1 d G U P F 3
H14C H 0.0784 0.1769 -0.2037 0.095 Uiso 0.30(2) 1 calc R U P F 3
C13" C 0.139(2) 0.120(2) -0.2966(14) 0.103(17) Uani 0.30(2) 1 d G U P F 3
H13C H 0.0972 0.1329 -0.3463 0.124 Uiso 0.30(2) 1 calc R U P F 3
C12" C 0.212(2) 0.075(2) -0.3087(14) 0.076(14) Uani 0.30(2) 1 d G U P F 3
H12C H 0.2195 0.0568 -0.3666 0.091 Uiso 0.30(2) 1 calc R U P F 3
C11" C 0.2732(18) 0.0556(19) -0.2360(16) 0.12(2) Uani 0.30(2) 1 d G U P F 3
H11C H 0.3228 0.0247 -0.2442 0.139 Uiso 0.30(2) 1 calc R U P F 3

loop_
_atom_site_aniso_label
_atom_site_aniso_U_11
_atom_site_aniso_U_22
_atom_site_aniso_U_33
_atom_site_aniso_U_23
_atom_site_aniso_U_13
_atom_site_aniso_U_12
I1 0.0621(10) 0.1036(14) 0.1037(14) -0.0070(11) 0.0170(9) -0.0172(9)
I2 0.0682(13) 0.0704(13) 0.144(2) -0.0077(13) 0.0052(13) 0.0168(10)
I3 0.076(11) 0.069(10) 0.123(14) -0.007(10) 0.034(10) -0.009(9)
I4 0.063(15) 0.073(16) 0.047(14) -0.016(12) 0.020(12) 0.020(13)
I5 0.049(13) 0.031(11) 0.090(17) -0.012(12) 0.023(13) -0.014(10)
N1 0.041(15) 0.035(17) 0.044(17) -0.002(9) 0.012(9) -0.006(8)
C1 0.051(14) 0.053(15) 0.054(14) 0.003(9) 0.010(9) 0.004(9)
C2 0.053(12) 0.055(12) 0.063(13) 0.000(9) 0.013(10) 0.008(9)
C3 0.052(12) 0.052(12) 0.056(12) 0.005(9) 0.009(9) -0.004(9)
C4 0.053(12) 0.053(13) 0.053(13) 0.000(9) 0.018(9) 0.004(9)
C5 0.11(3) 0.10(3) 0.11(3) -0.001(10) 0.014(11) -0.003(10)
C6 0.047(12) 0.053(13) 0.063(13) 0.002(9) 0.011(9) -0.007(9)
C7 0.033(9) 0.027(8) 0.034(9) 0.000(8) 0.009(8) -0.011(7)
C8 0.048(10) 0.052(10) 0.055(10) 0.006(9) 0.020(8) 0.008(8)
C9 0.073(13) 0.072(13) 0.076(13) 0.005(9) 0.011(9) 0.004(9)
C10 0.06(2) 0.07(2) 0.07(2) -0.001(10) 0.016(10) -0.001(10)
C15 0.040(10) 0.043(10) 0.049(11) -0.004(9) 0.017(8) -0.007(8)
C14 0.055(12) 0.054(12) 0.070(13) -0.003(9) 0.006(9) -0.002(9)
C13 0.054(11) 0.056(11) 0.065(12) -0.002(9) 0.008(9) -0.003(9)
C12 0.056(13) 0.052(14) 0.055(14) -0.006(9) 0.010(9) -0.002(9)
C11 0.067(12) 0.067(13) 0.070(13) 0.003(9) 0.010(9) 0.000(9)
C16 0.063(10) 0.070(10) 0.066(11) -0.005(8) 0.010(8) -0.001(7)
C17 0.064(10) 0.067(10) 0.066(11) -0.002(8) 0.012(8) 0.003(7)
C18 0.071(10) 0.070(10) 0.072(12) 0.003(8) 0.015(8) -0.004(8)
C19 0.112(17) 0.079(14) 0.073(16) 0.009(13) 0.017(13) 0.004(13)
N1' 0.056(10) 0.048(9) 0.039(9) -0.007(7) 0.009(8) -0.008(7)
C1' 0.041(9) 0.049(10) 0.042(11) -0.006(8) 0.010(8) 0.005(7)
C2' 0.059(10) 0.055(10) 0.055(11) 0.007(8) 0.010(8) -0.001(8)
C3' 0.057(10) 0.038(9) 0.055(11) 0.004(8) 0.010(8) -0.004(8)
C4' 0.090(14) 0.089(15) 0.093(14) 0.001(10) 0.012(10) 0.002(10)
C5' 0.072(14) 0.073(14) 0.067(14) 0.005(9) 0.004(9) 0.008(9)
C6' 0.082(13) 0.089(13) 0.085(13) 0.004(9) 0.019(9) -0.002(9)
C7' 0.052(10) 0.044(10) 0.047(11) 0.000(8) 0.008(9) -0.010(8)
C8' 0.068(11) 0.073(12) 0.081(12) -0.010(9) 0.008(9) 0.006(9)
C9' 0.061(12) 0.066(12) 0.065(12) 0.008(9) 0.011(9) -0.003(8)
C10' 0.062(11) 0.061(11) 0.066(11) 0.002(8) 0.010(9) -0.004(8)
C15' 0.045(14) 0.048(14) 0.054(15) 0.002(8) 0.015(9) 0.000(8)
C14' 0.092(13) 0.088(13) 0.092(14) 0.000(9) 0.015(10) 0.005(9)
C13' 0.091(13) 0.089(13) 0.095(13) -0.002(9) 0.012(10) 0.005(9)
C12' 0.075(11) 0.059(11) 0.073(12) -0.005(9) 0.006(9) 0.000(9)
C11' 0.065(12) 0.058(12) 0.066(12) -0.008(9) 0.010(9) 0.008(8)
C16' 0.049(10) 0.052(10) 0.051(12) 0.000(8) 0.002(8) -0.001(7)
C17' 0.065(12) 0.066(11) 0.062(12) 0.002(9) 0.000(8) 0.005(8)
C18' 0.053(10) 0.053(10) 0.055(12) -0.003(8) 0.009(8) 0.001(7)
C19' 0.076(15) 0.046(12) 0.076(18) 0.019(12) 0.032(13) 0.001(11)
N1" 0.06(2) 0.06(2) 0.07(2) 0.002(10) 0.008(10) -0.001(9)
C1" 0.026(10) 0.025(9) 0.038(11) 0.010(8) 0.003(8) -0.005(7)
C2" 0.037(11) 0.040(11) 0.046(12) 0.007(9) 0.005(9) 0.002(9)
C3" 0.061(13) 0.057(13) 0.062(13) -0.001(9) 0.007(10) -0.002(9)
C4" 0.058(13) 0.055(12) 0.059(13) 0.011(9) 0.006(9) 0.003(9)
C5" 0.051(12) 0.041(12) 0.054(13) -0.001(9) 0.011(9) -0.005(9)
C6" 0.047(12) 0.050(11) 0.051(12) -0.001(9) 0.004(9) 0.002(9)
C7" 0.046(11) 0.038(11) 0.042(11) 0.000(9) 0.009(9) -0.010(8)
C8" 0.061(12) 0.059(12) 0.060(13) 0.004(9) 0.005(9) -0.009(9)
C9" 0.077(15) 0.085(15) 0.079(15) 0.000(10) 0.013(10) -0.004(10)
C10" 0.054(12) 0.047(12) 0.056(13) -0.002(9) 0.006(9) -0.004(9)
C15" 0.061(13) 0.062(13) 0.060(13) -0.002(9) 0.009(9) -0.004(9)
C14" 0.083(15) 0.078(15) 0.075(15) -0.001(10) 0.009(10) 0.003(10)
C13" 0.104(19) 0.102(19) 0.103(19) -0.002(10) 0.013(10) -0.005(10)
C12" 0.080(16) 0.073(17) 0.074(17) 0.002(10) 0.007(10) -0.005(10)
C11" 0.12(2) 0.11(2) 0.12(2) 0.001(10) 0.021(11) 0.001(10)

loop_
_atom_type_symbol
_atom_type_description
_atom_type_scat_dispersion_real
_atom_type_scat_dispersion_imag
_atom_type_scat_source
C C 0.0033 0.0016 'International Tables Vol C Tables 4.2.6.8 and 6.1.1.4'
H H 0.0000 0.0000 'International Tables Vol C Tables 4.2.6.8 and 6.1.1.4'
N N 0.0061 0.0033 'International Tables Vol C Tables 4.2.6.8 and 6.1.1.4'
I I -0.4742 1.8119 'International Tables Vol C Tables 4.2.6.8 and 6.1.1.4'

loop_
_geom_angle_atom_site_label_1
_geom_angle_atom_site_label_2
_geom_angle_atom_site_label_3
_geom_angle
C1 N1 C5 120.0
C1 N1 C16 120(2)
C5 N1 C16 119(2)
C2 C1 N1 120.0
C1 C2 C3 120.0
C4 C3 C2 120.0
C4 C3 C7 123(2)
C2 C3 C7 117(2)
C5 C4 C3 120.0
C4 C5 N1 120.0
C7 C6 C15 120.0
C8 C7 C6 120.0
C8 C7 C3 117.4(15)
C6 C7 C3 122.6(15)
C9 C8 C7 120.0
C8 C9 C10 120.0
C15 C10 C9 120.0
C15 C10 C11 120.0
C9 C10 C11 120.0
C14 C15 C10 120.0
C14 C15 C6 120.0
C10 C15 C6 120.0
C15 C14 C13 120.0
C12 C13 C14 120.0
C11 C12 C13 120.0
C12 C11 C10 120.0
C17 C16 N1 109.6(16)
C16 C17 C18 114.2(17)
C17 C18 C19 113.4(18)
C1' N1' C5' 120.0
C1' N1' C16' 122.1(16)
C5' N1' C16' 117.6(16)
C2' C1' N1' 120.0
C3' C2' C1' 120.0
C2' C3' C4' 120.0
C2' C3' C7' 123.2(14)
C4' C3' C7' 116.8(14)
C5' C4' C3' 120.0
C4' C5' N1' 120.0
C7' C6' C15' 120.0
C8' C7' C6' 120.0
C8' C7' C3' 122.6(13)
C6' C7' C3' 117.4(13)
C7' C8' C9' 120.0
C8' C9' C10' 120.0
C15' C10' C9' 120.0
C15' C10' C11' 120.0
C9' C10' C11' 120.0
C14' C15' C10' 120.0
C14' C15' C6' 120.0
C10' C15' C6' 120.0
C13' C14' C15' 120.0
C14' C13' C12' 120.0
C13' C12' C11' 120.0
C12' C11' C10' 120.0
C17' C16' N1' 111.0(16)
C18' C17' C16' 114.2(18)
C17' C18' C19' 114.2(18)
C1" N1" C5" 120.0
C2" C1" N1" 120.0
C1" C2" C3" 120.0
C2" C3" C4" 120.0
C2" C3" C7" 122.5(19)
C4" C3" C7" 117.0(19)
C5" C4" C3" 120.0
C4" C5" N1" 120.0
C7" C6" C15" 120.0
C6" C7" C8" 120.0
C6" C7" C3" 119.7(16)
C8" C7" C3" 120.1(16)
C7" C8" C9" 120.0
C8" C9" C10" 120.0
C15" C10" C9" 120.0
C15" C10" C11" 120.0
C9" C10" C11" 120.0
C10" C15" C14" 120.0
C10" C15" C6" 120.0
C14" C15" C6" 120.0
C13" C14" C15" 120.0
C14" C13" C12" 120.0
C11" C12" C13" 120.0
C12" C11" C10" 120.0

loop_
_geom_bond_atom_site_label_1
_geom_bond_atom_site_label_2
_geom_bond_distance
_geom_bond_site_symmetry_2
I3 I3 2.74(5) 2_654
I5 I5 1.72(8) 2_654
N1 C1 1.3900 .
N1 C5 1.3900 .
N1 C16 1.55(4) .
C1 C2 1.3900 .
C2 C3 1.3900 .
C3 C4 1.3900 .
C3 C7 1.555(17) .
C4 C5 1.3900 .
C6 C7 1.3900 .
C6 C15 1.3900 .
C7 C8 1.3900 .
C8 C9 1.3900 .
C9 C10 1.3900 .
C10 C15 1.3900 .
C10 C11 1.3900 .
C15 C14 1.3900 .
C14 C13 1.3900 .
C13 C12 1.3900 .
C12 C11 1.3900 .
C16 C17 1.506(17) .
C17 C18 1.509(18) .
C18 C19 1.509(17) .
N1' C1' 1.3900 .
N1' C5' 1.3900 .
N1' C16' 1.54(4) .
C1' C2' 1.3900 .
C2' C3' 1.3900 .
C3' C4' 1.3900 .
C3' C7' 1.543(17) .
C4' C5' 1.3900 .
C6' C7' 1.3900 .
C6' C15' 1.3900 .
C7' C8' 1.3900 .
C8' C9' 1.3900 .
C9' C10' 1.3900 .
C10' C15' 1.3900 .
C10' C11' 1.3900 .
C15' C14' 1.3900 .
C14' C13' 1.3900 .
C13' C12' 1.3900 .
C12' C11' 1.3900 .
C16' C17' 1.509(17) .
C17' C18' 1.508(18) .
C18' C19' 1.511(17) .
N1" C1" 1.3900 .
N1" C5" 1.3900 .
C1" C2" 1.3900 .
C2" C3" 1.3900 .
C3" C4" 1.3900 .
C3" C7" 1.557(17) .
C4" C5" 1.3900 .
C6" C7" 1.3900 .
C6" C15" 1.3900 .
C7" C8" 1.3900 .
C8" C9" 1.3900 .
C9" C10" 1.3900 .
C10" C15" 1.3900 .
C10" C11" 1.3900 .
C15" C14" 1.3900 .
C14" C13" 1.3900 .
C13" C12" 1.3900 .
C12" C11" 1.3900 .
